data_2016321
loop_
_publ_author_name
'Chopra, Deepak'
'Mohan, T. P.'
'Vishalakshi, B'
'Guru Row, T. N.'

_publ_section_title
;
 Four substituted pyrazolines
;
_journal_coeditor_code GA3076
_journal_issue 12
_journal_name_full 'Acta Crystallographica Section C'
_journal_page_first o746
_journal_page_last o750
_journal_paper_doi 10.1107/S0108270107052705
_journal_volume 63
_journal_year 2007
_chemical_formula_iupac 'C28 H23 F N2 O'
_chemical_formula_moiety 'C28 H23 F N2 O'
_chemical_formula_sum 'C28 H23 F N2 O'
_chemical_formula_weight 422.48
_chemical_name_systematic
;
(5R)-5-(3-fluoro-4-phenoxyphenyl)-3-(4-methylphenyl)-1-phenyl-
4,5-dihydro-1H-pyrazole
;
_space_group_IT_number 14
_symmetry_cell_setting monoclinic
_symmetry_space_group_name_Hall '-P 2ybc'
_symmetry_space_group_name_H-M 'P 1 21/c 1'
_atom_sites_solution_hydrogens geom
_atom_sites_solution_primary direct
_atom_sites_solution_secondary difmap
_cell_angle_alpha 90
_cell_angle_beta 95.293(6)
_cell_angle_gamma 90
_cell_formula_units_Z 4
_cell_length_a 17.742(6)
_cell_length_b 11.099(4)
_cell_length_c 11.187(4)
_cell_measurement_reflns_used 650
_cell_measurement_temperature 290(2)
_cell_measurement_theta_max 25.4
_cell_measurement_theta_min 1.7
_cell_volume 2193.5(13)
_computing_cell_refinement 'SAINT (Bruker, 2004)'
_computing_data_collection 'SMART (Bruker, 2004)'
_computing_data_reduction 'SAINT (Bruker, 2004)'
_computing_molecular_graphics 'ORTEP-3 for Windows (Farrugia, 1997) and CAMERON (Watkin <i>et al.</i>, 1993)'
_computing_publication_material 'PLATON (Spek, 2003)'
_computing_structure_refinement 'SHELXL97 (Sheldrick, 1997)'
_computing_structure_solution 'SIR92 (Altomare <i>et al.</i>,  1993)'
_diffrn_ambient_temperature 290(2)
_diffrn_measured_fraction_theta_full 0.999
_diffrn_measured_fraction_theta_max 0.988
_diffrn_measurement_device_type 'Bruker SMART APEX CCD area-detector'
_diffrn_measurement_method '\f and \w'
_diffrn_radiation_monochromator graphite
_diffrn_radiation_source 'fine-focus sealed tube'
_diffrn_radiation_type MoK\a
_diffrn_radiation_wavelength 0.71073
_diffrn_reflns_av_R_equivalents 0.0307
_diffrn_reflns_av_sigmaI/netI 0.0320
_diffrn_reflns_limit_h_max 22
_diffrn_reflns_limit_h_min -22
_diffrn_reflns_limit_k_max 13
_diffrn_reflns_limit_k_min -12
_diffrn_reflns_limit_l_max 13
_diffrn_reflns_limit_l_min -13
_diffrn_reflns_number 16874
_diffrn_reflns_reduction_process
;
 ?
;
_diffrn_reflns_theta_full 25.00
_diffrn_reflns_theta_max 26.37
_diffrn_reflns_theta_min 2.17
_diffrn_standards_number 0
_exptl_absorpt_coefficient_mu 0.084
_exptl_absorpt_correction_T_max 0.9900
_exptl_absorpt_correction_T_min 0.9207
_exptl_absorpt_correction_type multi-scan
_exptl_absorpt_process_details '(SADABS; Sheldrick, 1996)'
_exptl_crystal_colour colourless
_exptl_crystal_density_diffrn 1.279
_exptl_crystal_density_method 'Not measured'
_exptl_crystal_description needle
_exptl_crystal_F_000 888
_exptl_crystal_size_max 0.40
_exptl_crystal_size_mid 0.40
_exptl_crystal_size_min 0.12
_refine_diff_density_max 0.151
_refine_diff_density_min -0.137
_refine_ls_extinction_method none
_refine_ls_goodness_of_fit_ref 1.055
_refine_ls_hydrogen_treatment mixed
_refine_ls_matrix_type full
_refine_ls_number_parameters 370
_refine_ls_number_reflns 4427
_refine_ls_number_restraints 0
_refine_ls_restrained_S_all 1.055
_refine_ls_R_factor_all 0.0895
_refine_ls_R_factor_gt 0.0502
_refine_ls_shift/su_max 0.026
_refine_ls_shift/su_mean 0.000
_refine_ls_structure_factor_coef Fsqd
_refine_ls_weighting_details 'calc w = 1/[\s^2^(Fo^2^)+(0.0465P)^2^+0.2251P] where P=(Fo^2^+2Fc^2^)/3'
_refine_ls_weighting_scheme calc
_refine_ls_wR_factor_gt 0.1013
_refine_ls_wR_factor_ref 0.1155
_reflns_number_gt 2845
_reflns_number_total 4427
_reflns_threshold_expression I>2\s(I)
_cod_data_source_file ga3076.cif
_cod_data_source_block III
_cod_original_sg_symbol_H-M 'P 21/c'
_cod_database_code 2016321
_cod_database_fobs_code 2016321

loop_
_symmetry_equiv_pos_as_xyz
x,y,z
-x,1/2+y,1/2-z
-x,-y,-z
x,1/2-y,1/2+z

loop_
_atom_site_type_symbol
_atom_site_label
_atom_site_fract_x
_atom_site_fract_y
_atom_site_fract_z
_atom_site_U_iso_or_equiv
_atom_site_adp_type
_atom_site_calc_flag
_atom_site_refinement_flags
_atom_site_occupancy
F F1 0.36457(6) 0.52122(10) 0.48041(11) 0.0789(4) Uani d . 1
N N1 0.16717(8) 0.04657(13) 0.47688(13) 0.0561(4) Uani d . 1
N N2 0.12514(8) 0.02362(13) 0.57057(13) 0.0522(4) Uani d . 1
O O1 0.36300(8) 0.35104(12) 0.64487(12) 0.0743(4) Uani d . 1
C C1 0.07122(9) 0.10149(15) 0.57005(15) 0.0485(4) Uani d . 1
C C2 0.07102(11) 0.1889(2) 0.46820(19) 0.0595(5) Uani d . 1
C C3 0.14470(10) 0.15831(16) 0.41309(17) 0.0532(5) Uani d . 1
C C4 0.20465(9) 0.25532(15) 0.43068(14) 0.0465(4) Uani d . 1
C C5 0.20859(11) 0.34545(18) 0.34638(17) 0.0559(5) Uani d . 1
C C6 0.26171(11) 0.43565(19) 0.36304(19) 0.0612(5) Uani d . 1
C C7 0.31209(10) 0.43342(16) 0.46265(18) 0.0548(5) Uani d . 1
C C8 0.31083(10) 0.34383(16) 0.54660(15) 0.0521(4) Uani d . 1
C C9 0.25569(10) 0.25630(17) 0.53151(16) 0.0504(4) Uani d . 1
C C10 0.40066(10) 0.24909(18) 0.69112(17) 0.0562(5) Uani d . 1
C C11 0.43529(11) 0.2623(2) 0.80495(18) 0.0655(5) Uani d . 1
C C12 0.47669(12) 0.1678(3) 0.8572(2) 0.0800(7) Uani d . 1
C C13 0.48311(13) 0.0620(3) 0.7966(3) 0.0845(7) Uani d . 1
C C14 0.44831(13) 0.0499(2) 0.6836(3) 0.0828(7) Uani d . 1
C C15 0.40713(11) 0.1437(2) 0.6287(2) 0.0682(6) Uani d . 1
C C16 0.22829(10) -0.02612(16) 0.45608(17) 0.0536(5) Uani d . 1
C C17 0.26903(11) -0.00421(19) 0.3588(2) 0.0612(5) Uani d . 1
C C18 0.32853(13) -0.0784(2) 0.3367(2) 0.0768(6) Uani d . 1
C C19 0.34846(16) -0.1737(2) 0.4101(3) 0.0946(8) Uani d . 1
C C20 0.30878(15) -0.1941(2) 0.5075(3) 0.0941(8) Uani d . 1
C C21 0.24916(13) -0.12180(18) 0.5313(2) 0.0703(6) Uani d . 1
C C22 0.01698(9) 0.09830(15) 0.65971(15) 0.0495(4) Uani d . 1
C C23 0.02339(11) 0.01524(19) 0.75263(18) 0.0598(5) Uani d . 1
C C24 -0.02915(12) 0.0104(2) 0.83540(19) 0.0652(5) Uani d . 1
C C25 -0.09007(11) 0.08810(18) 0.83000(17) 0.0604(5) Uani d . 1
C C26 -0.09657(11) 0.17169(19) 0.7384(2) 0.0658(6) Uani d . 1
C C27 -0.04383(11) 0.17657(18) 0.6547(2) 0.0611(5) Uani d . 1
C C28 -0.14806(12) 0.0796(2) 0.9199(2) 0.0850(7) Uani d . 1
H H2A 0.0283(11) 0.1762(16) 0.4122(17) 0.069(6) Uiso d . 1
H H2B 0.0712(10) 0.2710(19) 0.4959(16) 0.071(6) Uiso d . 1
H H3 0.1352(8) 0.1420(14) 0.3288(15) 0.050(5) Uiso d . 1
H H5 0.1739(10) 0.3470(16) 0.2778(16) 0.063(5) Uiso d . 1
H H6 0.2658(10) 0.4977(17) 0.3069(17) 0.070(6) Uiso d . 1
H H9 0.2545(9) 0.1947(15) 0.5877(14) 0.049(5) Uiso d . 1
H H11 0.4289(10) 0.3385(17) 0.8470(16) 0.070(6) Uiso d . 1
H H12 0.4996(12) 0.1772(19) 0.936(2) 0.094(7) Uiso d . 1
H H13 0.5117(15) 0.000(2) 0.834(2) 0.112(9) Uiso d . 1
H H14 0.4518(12) -0.023(2) 0.639(2) 0.097(8) Uiso d . 1
H H15 0.3844(10) 0.1351(17) 0.5476(17) 0.072(6) Uiso d . 1
H H17 0.2576(10) 0.0616(16) 0.3080(16) 0.061(6) Uiso d . 1
H H18 0.3528(11) -0.0596(17) 0.2694(18) 0.075(6) Uiso d . 1
H H19 0.3918(14) -0.221(2) 0.394(2) 0.108(8) Uiso d . 1
H H20 0.3226(13) -0.256(2) 0.562(2) 0.101(8) Uiso d . 1
H H21 0.2236(10) -0.1371(17) 0.6002(17) 0.074(6) Uiso d . 1
H H23 0.0642(10) -0.0404(17) 0.7614(16) 0.067(6) Uiso d . 1
H H24 -0.0234(12) -0.0509(19) 0.903(2) 0.096(7) Uiso d . 1
H H26 -0.1418(10) 0.2305(17) 0.7325(15) 0.067(5) Uiso d . 1
H H27 -0.0503(9) 0.2336(16) 0.5906(15) 0.056(5) Uiso d . 1
H H28A -0.1979 0.0795 0.8785 0.127 Uiso calc R 1
H H28B -0.1428 0.1475 0.9733 0.127 Uiso calc R 1
H H28C -0.1404 0.0066 0.9653 0.127 Uiso calc R 1

loop_
_atom_site_aniso_label
_atom_site_aniso_U_11
_atom_site_aniso_U_22
_atom_site_aniso_U_33
_atom_site_aniso_U_12
_atom_site_aniso_U_13
_atom_site_aniso_U_23
F1 0.0740(8) 0.0545(7) 0.1088(10) -0.0111(6) 0.0116(7) -0.0003(6)
N1 0.0577(9) 0.0494(9) 0.0627(10) 0.0037(7) 0.0131(8) 0.0014(7)
N2 0.0530(9) 0.0479(9) 0.0556(9) -0.0041(7) 0.0045(7) -0.0052(7)
O1 0.0839(9) 0.0552(8) 0.0774(9) 0.0001(8) -0.0269(8) -0.0069(7)
C1 0.0439(10) 0.0478(11) 0.0520(10) -0.0033(9) -0.0041(8) -0.0071(8)
C2 0.0496(12) 0.0611(14) 0.0668(13) 0.0014(10) -0.0011(10) 0.0021(11)
C3 0.0536(11) 0.0565(12) 0.0487(11) 0.0038(9) 0.0003(9) -0.0003(9)
C4 0.0463(10) 0.0486(10) 0.0445(9) 0.0068(8) 0.0039(8) -0.0001(8)
C5 0.0546(11) 0.0634(13) 0.0490(11) 0.0095(10) 0.0008(9) 0.0072(10)
C6 0.0632(13) 0.0562(13) 0.0654(13) 0.0092(11) 0.0134(11) 0.0178(11)
C7 0.0496(10) 0.0428(11) 0.0730(13) 0.0008(9) 0.0116(10) -0.0021(10)
C8 0.0542(10) 0.0469(11) 0.0539(11) 0.0063(9) -0.0022(9) -0.0036(9)
C9 0.0607(11) 0.0446(11) 0.0456(10) 0.0040(9) 0.0031(9) 0.0055(9)
C10 0.0479(10) 0.0597(13) 0.0597(11) -0.0044(9) -0.0024(9) 0.0035(10)
C11 0.0589(12) 0.0750(15) 0.0605(12) -0.0118(11) -0.0052(10) -0.0002(12)
C12 0.0618(14) 0.110(2) 0.0653(15) -0.0062(14) -0.0107(11) 0.0145(15)
C13 0.0600(14) 0.097(2) 0.0943(19) 0.0162(14) -0.0049(13) 0.0194(17)
C14 0.0665(14) 0.0834(18) 0.0969(19) 0.0238(13) -0.0004(13) -0.0037(15)
C15 0.0605(13) 0.0784(16) 0.0636(13) 0.0131(11) -0.0055(10) -0.0058(12)
C16 0.0521(11) 0.0427(10) 0.0662(12) -0.0027(9) 0.0063(9) -0.0098(9)
C17 0.0621(13) 0.0527(13) 0.0697(13) 0.0007(10) 0.0114(10) -0.0039(10)
C18 0.0756(15) 0.0670(15) 0.0920(17) 0.0028(12) 0.0299(13) -0.0039(13)
C19 0.0862(17) 0.0717(17) 0.132(2) 0.0227(14) 0.0410(17) 0.0062(16)
C20 0.0980(19) 0.0669(16) 0.122(2) 0.0277(14) 0.0325(17) 0.0224(16)
C21 0.0750(14) 0.0524(13) 0.0861(16) 0.0076(11) 0.0213(12) 0.0074(11)
C22 0.0443(10) 0.0482(11) 0.0547(11) -0.0051(8) -0.0015(8) -0.0073(9)
C23 0.0566(12) 0.0575(13) 0.0650(13) 0.0038(10) 0.0032(10) -0.0010(10)
C24 0.0674(13) 0.0626(13) 0.0664(13) -0.0044(11) 0.0101(11) -0.0016(11)
C25 0.0560(11) 0.0575(12) 0.0687(13) -0.0120(10) 0.0108(10) -0.0106(10)
C26 0.0488(11) 0.0604(14) 0.0892(15) 0.0008(10) 0.0112(11) -0.0061(12)
C27 0.0515(11) 0.0581(13) 0.0732(14) -0.0016(10) 0.0038(10) 0.0033(11)
C28 0.0739(14) 0.0914(17) 0.0929(16) -0.0115(13) 0.0258(12) -0.0105(13)

loop_
_atom_type_symbol
_atom_type_description
_atom_type_scat_dispersion_real
_atom_type_scat_dispersion_imag
_atom_type_scat_source
O O 0.0106 0.0060 'International Tables Vol C Tables 4.2.6.8 and 6.1.1.4'
N N 0.0061 0.0033 'International Tables Vol C Tables 4.2.6.8 and 6.1.1.4'
F F 0.0171 0.0103 'International Tables Vol C Tables 4.2.6.8 and 6.1.1.4'
H H 0.0000 0.0000 'International Tables Vol C Tables 4.2.6.8 and 6.1.1.4'
C C 0.0033 0.0016 'International Tables Vol C Tables 4.2.6.8 and 6.1.1.4'

loop_
_geom_angle_atom_site_label_1
_geom_angle_atom_site_label_2
_geom_angle_atom_site_label_3
_geom_angle
C1 N2 N1 109.22(14)
C17 C16 C21 118.94(19)
C17 C16 N1 120.19(18)
C21 C16 N1 120.87(17)
N2 N1 C16 120.71(15)
N2 N1 C3 112.82(14)
C16 N1 C3 126.22(15)
N2 C1 C22 121.27(16)
N2 C1 C2 112.83(16)
C22 C1 C2 125.89(16)
C7 C8 O1 117.04(17)
C7 C8 C9 118.96(17)
O1 C8 C9 123.90(16)
C27 C22 C23 117.27(18)
C27 C22 C1 121.38(17)
C23 C22 C1 121.34(16)
F1 C7 C6 119.92(17)
F1 C7 C8 118.55(17)
C6 C7 C8 121.53(18)
C22 C27 C26 121.4(2)
C22 C27 H27 119.1(10)
C26 C27 H27 119.4(10)
C8 C9 C4 120.71(17)
C8 C9 H9 119.7(10)
C4 C9 H9 119.5(10)
C6 C5 C4 120.78(19)
C6 C5 H5 119.1(11)
C4 C5 H5 120.1(11)
C9 C4 C5 118.80(17)
C9 C4 C3 120.81(16)
C5 C4 C3 120.38(16)
C8 O1 C10 121.09(14)
N1 C3 C4 112.45(14)
N1 C3 C2 101.25(15)
C4 C3 C2 113.88(16)
N1 C3 H3 109.5(10)
C4 C3 H3 108.7(9)
C2 C3 H3 110.9(9)
C24 C23 C22 121.2(2)
C24 C23 H23 117.6(11)
C22 C23 H23 121.2(11)
C7 C6 C5 119.14(19)
C7 C6 H6 118.3(12)
C5 C6 H6 122.6(12)
C24 C25 C26 117.67(19)
C24 C25 C28 120.82(19)
C26 C25 C28 121.50(19)
C11 C10 C15 120.8(2)
C11 C10 O1 114.72(18)
C15 C10 O1 124.37(17)
C18 C17 C16 120.0(2)
C18 C17 H17 119.0(11)
C16 C17 H17 121.0(11)
C23 C24 C25 121.6(2)
C23 C24 H24 120.0(13)
C25 C24 H24 118.4(13)
C1 C2 C3 102.72(15)
C1 C2 H2A 110.6(11)
C3 C2 H2A 111.1(11)
C1 C2 H2B 111.7(11)
C3 C2 H2B 111.2(11)
H2A C2 H2B 109.4(16)
C20 C21 C16 119.9(2)
C20 C21 H21 119.3(12)
C16 C21 H21 120.8(12)
C10 C15 C14 118.8(2)
C10 C15 H15 121.1(12)
C14 C15 H15 120.1(12)
C10 C11 C12 119.2(2)
C10 C11 H11 118.5(11)
C12 C11 H11 122.2(11)
C25 C26 C27 120.9(2)
C25 C26 H26 119.0(10)
C27 C26 H26 120.1(10)
C25 C28 H28A 109.5
C25 C28 H28B 109.5
H28A C28 H28B 109.5
C25 C28 H28C 109.5
H28A C28 H28C 109.5
H28B C28 H28C 109.5
C13 C14 C15 120.9(3)
C13 C14 H14 121.6(14)
C15 C14 H14 117.4(14)
C14 C13 C12 119.6(3)
C14 C13 H13 121.5(16)
C12 C13 H13 118.9(16)
C19 C18 C17 121.0(2)
C19 C18 H18 123.3(12)
C17 C18 H18 115.7(13)
C13 C12 C11 120.6(2)
C13 C12 H12 120.7(13)
C11 C12 H12 118.7(14)
C19 C20 C21 121.3(3)
C19 C20 H20 121.1(14)
C21 C20 H20 117.5(14)
C18 C19 C20 118.9(2)
C18 C19 H19 118.7(14)
C20 C19 H19 122.3(14)

loop_
_geom_bond_atom_site_label_1
_geom_bond_atom_site_label_2
_geom_bond_distance
_geom_bond_publ_flag
F1 C7 1.350(2) ?
N2 C1 1.289(2) yes
N2 N1 1.365(2) yes
C16 C17 1.383(3) ?
C16 C21 1.384(3) ?
C16 N1 1.388(2) yes
N1 C3 1.468(2) yes
C1 C22 1.453(2) ?
C1 C2 1.496(3) ?
C8 C7 1.369(2) ?
C8 O1 1.373(2) ?
C8 C9 1.378(2) ?
C22 C27 1.382(2) ?
C22 C23 1.386(3) ?
C7 C6 1.363(3) ?
C27 C26 1.384(3) ?
C27 H27 0.956(17) ?
C9 C4 1.380(2) ?
C9 H9 0.930(16) ?
C5 C6 1.376(3) ?
C5 C4 1.381(2) ?
C5 H5 0.938(18) ?
C4 C3 1.514(2) ?
O1 C10 1.389(2) ?
C3 C2 1.534(3) ?
C3 H3 0.960(16) ?
C23 C24 1.374(3) ?
C23 H23 0.950(18) ?
C6 H6 0.940(19) ?
C25 C24 1.379(3) ?
C25 C26 1.380(3) ?
C25 C28 1.507(3) ?
C10 C11 1.370(3) ?
C10 C15 1.372(3) ?
C17 C18 1.379(3) ?
C17 H17 0.937(17) ?
C24 H24 1.01(2) ?
C2 H2A 0.948(19) ?
C2 H2B 0.96(2) ?
C21 C20 1.373(3) ?
C21 H21 0.946(19) ?
C15 C14 1.383(3) ?
C15 H15 0.963(18) ?
C11 C12 1.379(3) ?
C11 H11 0.979(19) ?
C26 H26 1.032(18) ?
C28 H28A 0.9600 ?
C28 H28B 0.9600 ?
C28 H28C 0.9600 ?
C14 C13 1.361(3) ?
C14 H14 0.96(2) ?
C13 C12 1.366(4) ?
C13 H13 0.93(3) ?
C18 C19 1.366(3) ?
C18 H18 0.92(2) ?
C12 H12 0.95(2) ?
C20 C19 1.369(3) ?
C20 H20 0.94(2) ?
C19 H19 0.96(2) ?

loop_
_geom_hbond_atom_site_label_D
_geom_hbond_atom_site_label_H
_geom_hbond_atom_site_label_A
_geom_hbond_site_symmetry_A
_geom_hbond_distance_DH
_geom_hbond_distance_HA
_geom_hbond_distance_DA
_geom_hbond_angle_DHA
_geom_hbond_publ_flag
C28 H28C Cg2 2_546 0.96 3.00 3.663(3) 128 yes

loop_
_geom_torsion_atom_site_label_1
_geom_torsion_atom_site_label_2
_geom_torsion_atom_site_label_3
_geom_torsion_atom_site_label_4
_geom_torsion
_geom_torsion_publ_flag
C1 N2 N1 C16 -178.90(15) ?
C1 N2 N1 C3 6.47(19) ?
C17 C16 N1 N2 178.02(16) ?
C21 C16 N1 N2 -1.5(3) ?
C17 C16 N1 C3 -8.1(3) yes
C21 C16 N1 C3 172.35(18) ?
N1 N2 C1 C22 179.59(14) ?
N1 N2 C1 C2 0.9(2) ?
N2 C1 C22 C27 -175.60(16) ?
C2 C1 C22 C27 2.9(3) yes
N2 C1 C22 C23 3.3(2) ?
C2 C1 C22 C23 -178.28(18) ?
O1 C8 C7 F1 1.0(2) ?
C9 C8 C7 F1 177.61(15) ?
O1 C8 C7 C6 -178.74(16) ?
C9 C8 C7 C6 -2.1(3) ?
C23 C22 C27 C26 -0.5(3) ?
C1 C22 C27 C26 178.41(17) ?
C7 C8 C9 C4 3.1(3) ?
O1 C8 C9 C4 179.42(16) ?
C8 C9 C4 C5 -1.6(3) ?
C8 C9 C4 C3 179.17(16) ?
C6 C5 C4 C9 -0.9(3) ?
C6 C5 C4 C3 178.40(16) ?
C7 C8 O1 C10 -138.84(17) ?
C9 C8 O1 C10 44.7(2) ?
N2 N1 C3 C4 111.48(16) ?
C16 N1 C3 C4 -62.8(2) ?
N2 N1 C3 C2 -10.44(19) ?
C16 N1 C3 C2 175.28(17) ?
C9 C4 C3 N1 -25.8(2) ?
C5 C4 C3 N1 154.98(16) ?
C9 C4 C3 C2 88.7(2) ?
C5 C4 C3 C2 -90.6(2) yes
C27 C22 C23 C24 0.7(3) ?
C1 C22 C23 C24 -178.25(17) ?
F1 C7 C6 C5 -179.99(16) ?
C8 C7 C6 C5 -0.3(3) ?
C4 C5 C6 C7 1.8(3) ?
C8 O1 C10 C11 -163.65(17) ?
C8 O1 C10 C15 19.4(3) ?
C21 C16 C17 C18 1.1(3) ?
N1 C16 C17 C18 -178.40(18) ?
C22 C23 C24 C25 -0.3(3) ?
C26 C25 C24 C23 -0.2(3) ?
C28 C25 C24 C23 178.63(19) ?
N2 C1 C2 C3 -7.3(2) yes
C22 C1 C2 C3 174.14(16) ?
N1 C3 C2 C1 9.83(19) ?
C4 C3 C2 C1 -111.09(18) ?
C17 C16 C21 C20 -1.0(3) ?
N1 C16 C21 C20 178.5(2) ?
C11 C10 C15 C14 1.1(3) ?
O1 C10 C15 C14 177.88(18) ?
C15 C10 C11 C12 -0.4(3) ?
O1 C10 C11 C12 -177.49(17) ?
C24 C25 C26 C27 0.3(3) ?
C28 C25 C26 C27 -178.46(18) ?
C22 C27 C26 C25 0.0(3) ?
C10 C15 C14 C13 -1.2(3) ?
C15 C14 C13 C12 0.7(4) ?
C16 C17 C18 C19 -0.3(3) ?
C14 C13 C12 C11 0.0(4) ?
C10 C11 C12 C13 -0.2(3) ?
C16 C21 C20 C19 0.0(4) ?
C17 C18 C19 C20 -0.7(4) ?
C21 C20 C19 C18 0.8(4) ?
